data_7155265
loop_
_publ_author_name
'Beltran, R.'
'Nocquet-Thibault, S'
'Blanchard, F.'
'Dodd, R. H.'
'Cariou, K.'

_publ_section_title
;
 PIFA-mediated ethoxyiodination of enamides with potassium iodide.
;
_journal_issue 36
_journal_name_full 'Organic &amp; biomolecular chemistry'
_journal_page_first 8448
_journal_page_last 8451
_journal_paper_doi 10.1039/c6ob01673a
_journal_volume 14
_journal_year 2016
_chemical_formula_moiety 'C19 H21 I N2 O7 S'
_chemical_formula_sum 'C19 H21 I N2 O7 S'
_chemical_formula_weight 548.34
_space_group_crystal_system monoclinic
_space_group_IT_number 15
_space_group_name_Hall '-I 2ya'
_space_group_name_H-M_alt 'I 1 2/a 1'
_symmetry_space_group_name_Hall '-I 2ya'
_symmetry_space_group_name_H-M 'I 1 2/a 1'
_atom_sites_solution_hydrogens geom
_atom_sites_solution_primary direct
_audit_creation_date 2016-06-29
_audit_creation_method
;
Olex2 1.2
(compiled 2016.02.19 svn.r3266 for OlexSys, GUI svn.r5155)
;
_audit_update_record
;
2016-06-29 deposited with the CCDC.
2016-08-04 downloaded from the CCDC.
;
_cell_angle_alpha 90
_cell_angle_beta 91.503(2)
_cell_angle_gamma 90
_cell_formula_units_Z 8
_cell_length_a 14.1684(3)
_cell_length_b 6.6657(2)
_cell_length_c 47.1845(14)
_cell_measurement_reflns_used 7075
_cell_measurement_temperature 292.87(11)
_cell_measurement_theta_max 28.7130
_cell_measurement_theta_min 4.1850
_cell_volume 4454.7(2)
_computing_cell_refinement 'CrysAlisPro 1.171.39.7b (Rigaku OD, 2015)'
_computing_data_collection 'CrysAlisPro 1.171.39.7b (Rigaku OD, 2015)'
_computing_data_reduction 'CrysAlisPro 1.171.39.7b (Rigaku OD, 2015)'
_computing_molecular_graphics 'Olex2 (Dolomanov et al., 2009)'
_computing_publication_material 'Olex2 (Dolomanov et al., 2009)'
_computing_structure_refinement 'ShelXL (Sheldrick, 2015)'
_computing_structure_solution 'ShelXT (Sheldrick, 2015)'
_diffrn_ambient_environment air
_diffrn_ambient_temperature 292.87(11)
_diffrn_detector 'CCD plate'
_diffrn_measured_fraction_theta_full 0.993
_diffrn_measured_fraction_theta_max 0.887
_diffrn_measurement_details
;
List of Runs (angles in degrees, time in seconds):

  1  \w     34.00  74.28   0.38   10.00    --   12.10 -38.00   0.00  106
  2  \w     36.00  62.22   0.38   10.00    --   12.10 -38.00  30.00   69
  3  \w     50.00  83.06   0.38   10.00    --   12.10  77.00 -90.00   87
  4  \w     50.00  77.36   0.38   10.00    --   12.10  77.00 -60.00   72
  5  \w     50.00  80.78   0.38   10.00    --   12.10  77.00-180.00   81
  6  \w    -59.00  28.02   0.38   10.00    --  -12.70 -82.00  30.00  229
  7  \w    -66.00   6.20   0.38   10.00    --   12.10 -38.00  30.00  190
  8  \w    -77.00 -46.60   0.38   10.00    --   12.10 -38.00   0.00   80
;
_diffrn_measurement_device 'four-circle diffractometer'
_diffrn_measurement_device_type 'XtaLAB Pro: Kappa single'
_diffrn_measurement_method '\w scans'
_diffrn_orient_matrix_type 'CrysAlisPro convention (1999,Acta A55,543-557)'
_diffrn_orient_matrix_UB_11 0.0027113000
_diffrn_orient_matrix_UB_12 -0.0055551000
_diffrn_orient_matrix_UB_13 -0.0149662000
_diffrn_orient_matrix_UB_21 0.0487331000
_diffrn_orient_matrix_UB_22 -0.0235635000
_diffrn_orient_matrix_UB_23 0.0013518000
_diffrn_orient_matrix_UB_31 -0.0112157000
_diffrn_orient_matrix_UB_32 -0.1036330000
_diffrn_orient_matrix_UB_33 0.0004982000
_diffrn_radiation_monochromator graphite
_diffrn_radiation_probe x-ray
_diffrn_radiation_type MoK\a
_diffrn_radiation_wavelength 0.71073
_diffrn_reflns_av_R_equivalents 0.0323
_diffrn_reflns_av_unetI/netI 0.0326
_diffrn_reflns_Laue_measured_fraction_full 0.993
_diffrn_reflns_Laue_measured_fraction_max 0.887
_diffrn_reflns_limit_h_max 19
_diffrn_reflns_limit_h_min -14
_diffrn_reflns_limit_k_max 9
_diffrn_reflns_limit_k_min -8
_diffrn_reflns_limit_l_max 52
_diffrn_reflns_limit_l_min -65
_diffrn_reflns_number 18178
_diffrn_reflns_point_group_measured_fraction_full 0.993
_diffrn_reflns_point_group_measured_fraction_max 0.887
_diffrn_reflns_theta_full 26.000
_diffrn_reflns_theta_max 29.684
_diffrn_reflns_theta_min 3.743
_diffrn_source 'fine-focus sealed X-ray tube'
_diffrn_source_type 'Enhance (Mo) X-ray Source'
_exptl_absorpt_coefficient_mu 1.573
_exptl_absorpt_correction_T_max 1.00000
_exptl_absorpt_correction_T_min 0.53998
_exptl_absorpt_correction_type multi-scan
_exptl_absorpt_process_details
;
CrysAlisPro 1.171.39.7b (Rigaku Oxford Diffraction, 2015)
Empirical absorption correction using spherical harmonics,
 implemented in SCALE3 ABSPACK scaling algorithm.
;
_exptl_crystal_colour colourless
_exptl_crystal_colour_primary colourless
_exptl_crystal_density_diffrn 1.635
_exptl_crystal_description cube
_exptl_crystal_F_000 2192
_exptl_crystal_size_max 0.1
_exptl_crystal_size_mid 0.1
_exptl_crystal_size_min 0.04
_refine_diff_density_max 0.520
_refine_diff_density_min -0.938
_refine_diff_density_rms 0.203
_refine_ls_extinction_method none
_refine_ls_goodness_of_fit_ref 1.061
_refine_ls_hydrogen_treatment constr
_refine_ls_matrix_type full
_refine_ls_number_parameters 273
_refine_ls_number_reflns 5599
_refine_ls_number_restraints 0
_refine_ls_restrained_S_all 1.061
_refine_ls_R_factor_all 0.0536
_refine_ls_R_factor_gt 0.0377
_refine_ls_shift/su_max 0.001
_refine_ls_shift/su_mean 0.000
_refine_ls_structure_factor_coef Fsqd
_refine_ls_weighting_details 'w=1/[\s^2^(Fo^2^)+(0.0486P)^2^+2.6402P] where P=(Fo^2^+2Fc^2^)/3'
_refine_ls_weighting_scheme calc
_refine_ls_wR_factor_gt 0.0945
_refine_ls_wR_factor_ref 0.1027
_reflns_Friedel_coverage 0.000
_reflns_number_gt 4191
_reflns_number_total 5599
_reflns_threshold_expression 'I > 2\s(I)'
_cod_data_source_file c6ob01673a2.cif
_cod_data_source_block rb31
_cod_depositor_comments
;Adding full bibliography for 7155265--7155266.cif.

 Adding full bibliography for 7155265--7155266.cif.
;
_cod_database_code 7155265
_shelx_space_group_comment
;
The symmetry employed for this shelxl refinement is uniquely defined
by the following loop, which should always be used as a source of
symmetry information in preference to the above space-group names.
They are only intended as comments.
;
_reflns_odcompleteness_completeness 99.17
_reflns_odcompleteness_iscentric 1
_reflns_odcompleteness_theta 27.42
_olex2_refinement_description
;
1. Fixed Uiso
 At 1.2 times of:
  All C(H) groups, All C(H,H) groups
 At 1.5 times of:
  All C(H,H,H) groups
2.a Ternary CH refined with riding coordinates:
 C3(H3), C4(H4)
2.b Secondary CH2 refined with riding coordinates:
 C2(H2A,H2B), C7(H7A,H7B)
2.c Aromatic/amide H refined with riding coordinates:
 C9(H9), C10(H10), C11(H11), C12(H12), C13(H13), C15(H15), C16(H16), C18(H18),
 C19(H19)
2.d Idealised Me refined as rotating group:
 C1(H1A,H1B,H1C), C6(H6A,H6B,H6C)
;
_shelx_shelxl_version_number 2014/7
_olex2_submission_special_instructions 'No special instructions were received'
_oxdiff_exptl_absorpt_empirical_details
;
Empirical correction (ABSPACK) includes:
- Absorption correction using spherical harmonics
- Frame scaling
- Detector area scaling
;
_oxdiff_exptl_absorpt_empirical_full_max 1.700
_oxdiff_exptl_absorpt_empirical_full_min 0.747

loop_
_space_group_symop_operation_xyz
'x, y, z'
'-x+1/2, y, -z'
'x+1/2, y+1/2, z+1/2'
'-x+1, y+1/2, -z+1/2'
'-x, -y, -z'
'x-1/2, -y, z'
'-x+1/2, -y+1/2, -z+1/2'
'x, -y+1/2, z+1/2'

loop_
_atom_site_label
_atom_site_type_symbol
_atom_site_fract_x
_atom_site_fract_y
_atom_site_fract_z
_atom_site_U_iso_or_equiv
_atom_site_adp_type
_atom_site_occupancy
_atom_site_site_symmetry_order
_atom_site_calc_flag
_atom_site_refinement_flags_posn
I1 I 0.50246(2) 0.62365(4) 0.59326(2) 0.07903(11) Uani 1 1 d .
S1 S 0.27949(4) 1.01991(8) 0.62575(2) 0.04357(14) Uani 1 1 d .
O1 O 0.22092(11) 0.7500(3) 0.56457(3) 0.0510(4) Uani 1 1 d .
O2 O 0.4945(2) 0.9089(5) 0.75114(5) 0.1011(9) Uani 1 1 d .
O3 O 0.61404(17) 0.9408(5) 0.72524(5) 0.1015(9) Uani 1 1 d .
O4 O 0.3977(2) 0.7098(5) 0.52766(5) 0.0964(8) Uani 1 1 d .
O5 O 0.36177(17) 0.3890(4) 0.53485(6) 0.0865(8) Uani 1 1 d .
O6 O 0.32273(16) 1.1570(2) 0.60692(4) 0.0615(5) Uani 1 1 d .
O7 O 0.18555(13) 1.0581(3) 0.63467(4) 0.0595(5) Uani 1 1 d .
N1 N 0.28553(12) 0.7955(3) 0.61121(4) 0.0383(4) Uani 1 1 d .
N2 N 0.53007(19) 0.9342(4) 0.72839(5) 0.0660(6) Uani 1 1 d .
C1 C 0.0822(3) 0.8853(6) 0.54227(9) 0.0911(12) Uani 1 1 d .
H1A H 0.0458 0.7872 0.5521 0.137 Uiso 1 1 calc GR
H1B H 0.0988 0.8336 0.5241 0.137 Uiso 1 1 calc GR
H1C H 0.0457 1.0056 0.5398 0.137 Uiso 1 1 calc GR
C2 C 0.1672(2) 0.9298(5) 0.55867(8) 0.0780(9) Uani 1 1 d .
H2A H 0.2056 1.0235 0.5483 0.094 Uiso 1 1 calc R
H2B H 0.1506 0.9928 0.5764 0.094 Uiso 1 1 calc R
C3 C 0.30401(15) 0.7793(4) 0.58074(4) 0.0411(5) Uani 1 1 d .
H3 H 0.3360 0.9008 0.5743 0.049 Uiso 1 1 calc R
C4 C 0.36392(18) 0.5964(4) 0.57438(5) 0.0495(6) Uani 1 1 d .
H4 H 0.3333 0.4757 0.5816 0.059 Uiso 1 1 calc R
C5 C 0.37647(19) 0.5760(5) 0.54283(7) 0.0636(7) Uani 1 1 d .
C6 C 0.3754(3) 0.3463(9) 0.50480(11) 0.135(2) Uani 1 1 d .
H6A H 0.4417 0.3373 0.5013 0.203 Uiso 1 1 calc GR
H6B H 0.3480 0.4522 0.4935 0.203 Uiso 1 1 calc GR
H6C H 0.3454 0.2215 0.4999 0.203 Uiso 1 1 calc GR
C7 C 0.21911(17) 0.6427(3) 0.62217(5) 0.0458(5) Uani 1 1 d .
H7A H 0.2226 0.5233 0.6105 0.055 Uiso 1 1 calc R
H7B H 0.1553 0.6945 0.6203 0.055 Uiso 1 1 calc R
C8 C 0.23837(18) 0.5849(3) 0.65269(5) 0.0470(5) Uani 1 1 d .
C9 C 0.1651(2) 0.5840(4) 0.67141(7) 0.0660(8) Uani 1 1 d .
H9 H 0.1043 0.6177 0.6652 0.079 Uiso 1 1 calc R
C10 C 0.1830(3) 0.5322(6) 0.69961(7) 0.0895(11) Uani 1 1 d .
H10 H 0.1335 0.5312 0.7122 0.107 Uiso 1 1 calc R
C11 C 0.2707(3) 0.4836(5) 0.70904(7) 0.0859(11) Uani 1 1 d .
H11 H 0.2814 0.4510 0.7280 0.103 Uiso 1 1 calc R
C12 C 0.3438(3) 0.4821(4) 0.69072(6) 0.0699(8) Uani 1 1 d .
H12 H 0.4043 0.4487 0.6972 0.084 Uiso 1 1 calc R
C13 C 0.3277(2) 0.5304(4) 0.66247(5) 0.0533(6) Uani 1 1 d .
H13 H 0.3774 0.5261 0.6500 0.064 Uiso 1 1 calc R
C14 C 0.35304(15) 1.0020(3) 0.65647(5) 0.0401(5) Uani 1 1 d .
C15 C 0.31369(16) 0.9974(4) 0.68306(5) 0.0463(5) Uani 1 1 d .
H15 H 0.2487 1.0081 0.6848 0.056 Uiso 1 1 calc R
C16 C 0.37137(18) 0.9769(4) 0.70683(5) 0.0500(5) Uani 1 1 d .
H16 H 0.3461 0.9731 0.7248 0.060 Uiso 1 1 calc R
C17 C 0.46737(17) 0.9622(4) 0.70335(5) 0.0486(5) Uani 1 1 d .
C18 C 0.50770(18) 0.9702(5) 0.67710(5) 0.0587(7) Uani 1 1 d .
H18 H 0.5728 0.9608 0.6754 0.070 Uiso 1 1 calc R
C19 C 0.44979(17) 0.9923(4) 0.65341(5) 0.0538(6) Uani 1 1 d .
H19 H 0.4755 1.0007 0.6355 0.065 Uiso 1 1 calc R

loop_
_atom_site_aniso_label
_atom_site_aniso_U_11
_atom_site_aniso_U_22
_atom_site_aniso_U_33
_atom_site_aniso_U_23
_atom_site_aniso_U_13
_atom_site_aniso_U_12
I1 0.04677(12) 0.1126(2) 0.07746(17) -0.00474(11) -0.00388(9) 0.02138(10)
S1 0.0486(3) 0.0394(3) 0.0427(3) -0.0012(2) 0.0000(2) 0.0030(2)
O1 0.0500(9) 0.0598(10) 0.0426(9) -0.0012(8) -0.0103(7) 0.0040(8)
O2 0.0867(16) 0.166(3) 0.0500(13) 0.0108(15) -0.0066(12) -0.0021(17)
O3 0.0581(14) 0.178(3) 0.0680(14) -0.0162(16) -0.0151(11) 0.0123(16)
O4 0.115(2) 0.123(2) 0.0527(13) -0.0064(14) 0.0261(13) -0.0145(17)
O5 0.0689(14) 0.1049(18) 0.0860(16) -0.0515(13) 0.0116(12) -0.0034(12)
O6 0.0889(14) 0.0413(9) 0.0542(11) 0.0077(8) 0.0008(10) -0.0064(9)
O7 0.0525(10) 0.0675(11) 0.0584(11) -0.0121(9) -0.0014(8) 0.0187(9)
N1 0.0411(9) 0.0386(9) 0.0353(9) 0.0000(7) 0.0009(7) -0.0041(8)
N2 0.0648(15) 0.0829(16) 0.0499(14) -0.0066(12) -0.0055(11) -0.0023(13)
C1 0.084(3) 0.105(3) 0.083(2) 0.0108(19) -0.030(2) 0.0108(19)
C2 0.0707(19) 0.078(2) 0.084(2) 0.0026(17) -0.0227(17) 0.0248(17)
C3 0.0419(11) 0.0458(12) 0.0357(11) 0.0017(9) 0.0012(8) 0.0009(9)
C4 0.0469(13) 0.0552(14) 0.0467(13) -0.0036(11) 0.0063(10) 0.0029(11)
C5 0.0483(14) 0.087(2) 0.0563(16) -0.0190(16) 0.0124(12) 0.0002(14)
C6 0.089(3) 0.208(5) 0.110(3) -0.105(4) 0.021(2) -0.017(3)
C7 0.0445(12) 0.0497(13) 0.0433(12) -0.0031(10) 0.0011(9) -0.0097(10)
C8 0.0613(15) 0.0375(11) 0.0424(12) -0.0009(9) 0.0075(10) -0.0083(10)
C9 0.077(2) 0.0646(17) 0.0573(17) 0.0003(14) 0.0202(15) -0.0087(15)
C10 0.128(3) 0.091(2) 0.0509(17) 0.0065(18) 0.034(2) -0.012(2)
C11 0.142(4) 0.069(2) 0.0464(17) 0.0111(15) 0.001(2) -0.005(2)
C12 0.103(2) 0.0460(15) 0.0594(17) 0.0043(13) -0.0181(17) 0.0041(15)
C13 0.0689(16) 0.0412(12) 0.0497(14) 0.0005(11) -0.0014(12) -0.0017(12)
C14 0.0437(11) 0.0379(11) 0.0388(11) -0.0046(9) 0.0015(9) -0.0049(9)
C15 0.0426(11) 0.0512(13) 0.0454(12) -0.0081(10) 0.0077(9) -0.0012(10)
C16 0.0538(13) 0.0550(14) 0.0415(12) -0.0073(11) 0.0093(10) -0.0039(11)
C17 0.0487(13) 0.0551(14) 0.0419(12) -0.0072(11) -0.0020(10) -0.0074(11)
C18 0.0414(12) 0.0849(19) 0.0502(14) -0.0100(14) 0.0058(10) -0.0119(13)
C19 0.0483(13) 0.0729(17) 0.0405(12) -0.0064(12) 0.0086(10) -0.0173(12)

loop_
_atom_type_symbol
_atom_type_description
_atom_type_scat_dispersion_real
_atom_type_scat_dispersion_imag
_atom_type_scat_source
C C 0.0033 0.0016 'International Tables Vol C Tables 4.2.6.8 and 6.1.1.4'
H H 0.0000 0.0000 'International Tables Vol C Tables 4.2.6.8 and 6.1.1.4'
I I -0.4742 1.8119 'International Tables Vol C Tables 4.2.6.8 and 6.1.1.4'
N N 0.0061 0.0033 'International Tables Vol C Tables 4.2.6.8 and 6.1.1.4'
O O 0.0106 0.0060 'International Tables Vol C Tables 4.2.6.8 and 6.1.1.4'
S S 0.1246 0.1234 'International Tables Vol C Tables 4.2.6.8 and 6.1.1.4'

loop_
_geom_angle_atom_site_label_1
_geom_angle_atom_site_label_2
_geom_angle_atom_site_label_3
_geom_angle
O6 S1 O7 119.24(12)
O6 S1 N1 107.15(10)
O6 S1 C14 107.52(12)
O7 S1 N1 110.07(11)
O7 S1 C14 107.70(11)
N1 S1 C14 104.11(10)
C3 O1 C2 114.9(2)
C5 O5 C6 115.9(3)
C3 N1 S1 119.03(15)
C3 N1 C7 114.79(17)
C7 N1 S1 115.86(14)
O2 N2 C17 118.3(3)
O3 N2 O2 123.4(3)
O3 N2 C17 118.3(3)
H1A C1 H1B 109.5
H1A C1 H1C 109.5
H1B C1 H1C 109.5
C2 C1 H1A 109.5
C2 C1 H1B 109.5
C2 C1 H1C 109.5
O1 C2 C1 111.1(3)
O1 C2 H2A 109.4
O1 C2 H2B 109.4
C1 C2 H2A 109.4
C1 C2 H2B 109.4
H2A C2 H2B 108.0
O1 C3 N1 111.97(17)
O1 C3 H3 109.7
O1 C3 C4 104.27(19)
N1 C3 H3 109.7
N1 C3 C4 111.49(18)
C4 C3 H3 109.7
I1 C4 H4 109.5
C3 C4 I1 111.11(16)
C3 C4 H4 109.5
C5 C4 I1 106.70(17)
C5 C4 C3 110.3(2)
C5 C4 H4 109.5
O4 C5 O5 125.4(3)
O4 C5 C4 124.4(3)
O5 C5 C4 110.2(3)
O5 C6 H6A 109.5
O5 C6 H6B 109.5
O5 C6 H6C 109.5
H6A C6 H6B 109.5
H6A C6 H6C 109.5
H6B C6 H6C 109.5
N1 C7 H7A 108.8
N1 C7 H7B 108.8
N1 C7 C8 113.95(19)
H7A C7 H7B 107.7
C8 C7 H7A 108.8
C8 C7 H7B 108.8
C9 C8 C7 119.4(3)
C9 C8 C13 118.8(3)
C13 C8 C7 121.7(2)
C8 C9 H9 120.3
C8 C9 C10 119.5(4)
C10 C9 H9 120.3
C9 C10 H10 119.4
C11 C10 C9 121.2(3)
C11 C10 H10 119.4
C10 C11 H11 120.0
C10 C11 C12 120.0(3)
C12 C11 H11 120.0
C11 C12 H12 120.0
C11 C12 C13 120.0(3)
C13 C12 H12 120.0
C8 C13 H13 119.8
C12 C13 C8 120.5(3)
C12 C13 H13 119.8
C15 C14 S1 120.09(17)
C19 C14 S1 118.84(17)
C19 C14 C15 121.1(2)
C14 C15 H15 120.2
C16 C15 C14 119.7(2)
C16 C15 H15 120.2
C15 C16 H16 120.8
C15 C16 C17 118.4(2)
C17 C16 H16 120.8
C16 C17 N2 119.3(2)
C16 C17 C18 122.6(2)
C18 C17 N2 118.1(2)
C17 C18 H18 120.6
C19 C18 C17 118.8(2)
C19 C18 H18 120.6
C14 C19 H19 120.3
C18 C19 C14 119.4(2)
C18 C19 H19 120.3

loop_
_geom_bond_atom_site_label_1
_geom_bond_atom_site_label_2
_geom_bond_distance
I1 C4 2.142(3)
S1 O6 1.424(2)
S1 O7 1.4294(19)
S1 N1 1.6488(19)
S1 C14 1.767(2)
O1 C2 1.443(3)
O1 C3 1.400(3)
O2 N2 1.209(3)
O3 N2 1.204(3)
O4 C5 1.187(4)
O5 C5 1.317(4)
O5 C6 1.464(5)
N1 C3 1.472(3)
N1 C7 1.489(3)
N2 C17 1.472(3)
C1 H1A 0.9600
C1 H1B 0.9600
C1 H1C 0.9600
C1 C2 1.445(5)
C2 H2A 0.9700
C2 H2B 0.9700
C3 H3 0.9800
C3 C4 1.520(3)
C4 H4 0.9800
C4 C5 1.510(4)
C6 H6A 0.9600
C6 H6B 0.9600
C6 H6C 0.9600
C7 H7A 0.9700
C7 H7B 0.9700
C7 C8 1.509(3)
C8 C9 1.381(4)
C8 C13 1.385(4)
C9 H9 0.9300
C9 C10 1.391(5)
C10 H10 0.9300
C10 C11 1.348(6)
C11 H11 0.9300
C11 C12 1.366(5)
C12 H12 0.9300
C12 C13 1.384(4)
C13 H13 0.9300
C14 C15 1.387(3)
C14 C19 1.384(3)
C15 H15 0.9300
C15 C16 1.377(3)
C16 H16 0.9300
C16 C17 1.378(3)
C17 C18 1.378(3)
C18 H18 0.9300
C18 C19 1.377(4)
C19 H19 0.9300

loop_
_geom_torsion_atom_site_label_1
_geom_torsion_atom_site_label_2
_geom_torsion_atom_site_label_3
_geom_torsion_atom_site_label_4
_geom_torsion
I1 C4 C5 O4 -73.9(3)
I1 C4 C5 O5 105.2(2)
S1 N1 C3 O1 -98.5(2)
S1 N1 C3 C4 145.13(17)
S1 N1 C7 C8 -66.2(2)
S1 C14 C15 C16 177.92(19)
S1 C14 C19 C18 -177.4(2)
O1 C3 C4 I1 173.50(14)
O1 C3 C4 C5 55.4(3)
O2 N2 C17 C16 5.8(4)
O2 N2 C17 C18 -173.4(3)
O3 N2 C17 C16 -173.1(3)
O3 N2 C17 C18 7.7(4)
O6 S1 N1 C3 -17.76(19)
O6 S1 N1 C7 -161.06(16)
O6 S1 C14 C15 138.44(19)
O6 S1 C14 C19 -41.7(2)
O7 S1 N1 C3 113.32(16)
O7 S1 N1 C7 -29.98(18)
O7 S1 C14 C15 8.8(2)
O7 S1 C14 C19 -171.4(2)
N1 S1 C14 C15 -108.09(19)
N1 S1 C14 C19 71.8(2)
N1 C3 C4 I1 -65.5(2)
N1 C3 C4 C5 176.3(2)
N1 C7 C8 C9 130.7(2)
N1 C7 C8 C13 -50.0(3)
N2 C17 C18 C19 178.7(3)
C2 O1 C3 N1 80.7(3)
C2 O1 C3 C4 -158.6(2)
C3 O1 C2 C1 -179.2(3)
C3 N1 C7 C8 149.0(2)
C3 C4 C5 O4 46.9(4)
C3 C4 C5 O5 -133.9(2)
C6 O5 C5 O4 1.5(5)
C6 O5 C5 C4 -177.6(3)
C7 N1 C3 O1 45.2(3)
C7 N1 C3 C4 -71.2(2)
C7 C8 C9 C10 -179.5(3)
C7 C8 C13 C12 178.6(2)
C8 C9 C10 C11 0.2(5)
C9 C8 C13 C12 -2.1(4)
C9 C10 C11 C12 -0.8(6)
C10 C11 C12 C13 -0.1(5)
C11 C12 C13 C8 1.5(4)
C13 C8 C9 C10 1.2(4)
C14 S1 N1 C3 -131.49(16)
C14 S1 N1 C7 85.21(17)
C14 C15 C16 C17 0.2(4)
C15 C14 C19 C18 2.5(4)
C15 C16 C17 N2 -178.2(2)
C15 C16 C17 C18 1.0(4)
C16 C17 C18 C19 -0.5(4)
C17 C18 C19 C14 -1.3(4)
C19 C14 C15 C16 -2.0(4)
